data_7052041
loop_
_publ_author_name
'Marc D. Walter'
'Dirk Bentz'
'Frank Weber'
'Oliver Schmitt'
'Gotthelf Wolmersh\"auser'
'Helmut Sitzmann'

_publ_section_title
;
 Cation size dependent reactivity of lanthanide trihalides with bulky
 alkylcyclopentadienyl anions
;
_journal_issue 2
_journal_name_full 'New Journal of Chemistry'
_journal_page_first 305
_journal_paper_doi 10.1039/b603701a
_journal_volume 31
_journal_year 2007
_chemical_formula_sum 'C42 H78 Cl2 Na O4 Sm'
_chemical_formula_weight 891.28
_chemical_name_systematic
;
?
;
_space_group_IT_number 14
_symmetry_cell_setting monoclinic
_symmetry_space_group_name_Hall '-P 2yn'
_symmetry_space_group_name_H-M 'P 1 21/n 1'
_atom_sites_solution_hydrogens geom
_atom_sites_solution_primary direct
_atom_sites_solution_secondary difmap
_audit_creation_method SHELXL-97
_cell_angle_alpha 90.00
_cell_angle_beta 100.451(16)
_cell_angle_gamma 90.00
_cell_formula_units_Z 4
_cell_length_a 12.6251(13)
_cell_length_b 15.9950(13)
_cell_length_c 24.079(4)
_cell_measurement_reflns_used 8000
_cell_measurement_temperature 293(2)
_cell_measurement_theta_max 26
_cell_measurement_theta_min 2
_cell_volume 4781.8(10)
_computing_cell_refinement 'Stoe IPDS V2.63'
_computing_data_collection 'Stoe IPDS V2.63'
_computing_data_reduction 'Stoe IPDS V2.63'
_computing_molecular_graphics 'Siemens SHELXTL'
_computing_publication_material 'Siemens SHELXTL'
_computing_structure_refinement 'SHELXL-97 (Sheldrick, 1997)'
_computing_structure_solution 'SIR97 (Giacovazzo et al., 1997)'
_diffrn_ambient_temperature 293(2)
_diffrn_measured_fraction_theta_full 0.972
_diffrn_measured_fraction_theta_max 0.972
_diffrn_measurement_device_type 'Stoe IPDS'
_diffrn_measurement_method Phi-Oscillation
_diffrn_radiation_monochromator graphite
_diffrn_radiation_source 'fine-focus sealed tube'
_diffrn_radiation_type MoK\a
_diffrn_radiation_wavelength 0.71073
_diffrn_reflns_av_R_equivalents 0.0924
_diffrn_reflns_av_sigmaI/netI 0.0928
_diffrn_reflns_limit_h_max 15
_diffrn_reflns_limit_h_min -15
_diffrn_reflns_limit_k_max 18
_diffrn_reflns_limit_k_min -18
_diffrn_reflns_limit_l_max 29
_diffrn_reflns_limit_l_min -29
_diffrn_reflns_number 45300
_diffrn_reflns_theta_full 25.68
_diffrn_reflns_theta_max 25.68
_diffrn_reflns_theta_min 2.80
_exptl_absorpt_coefficient_mu 1.383
_exptl_absorpt_correction_T_max 0.813
_exptl_absorpt_correction_T_min 0.506
_exptl_absorpt_correction_type analytical
_exptl_absorpt_process_details (STOE/XRED)
_exptl_crystal_colour orange
_exptl_crystal_density_diffrn 1.238
_exptl_crystal_density_method 'not measured'
_exptl_crystal_description block
_exptl_crystal_F_000 1876
_exptl_crystal_size_max 0.55
_exptl_crystal_size_mid 0.32
_exptl_crystal_size_min 0.18
_refine_diff_density_max 0.498
_refine_diff_density_min -0.444
_refine_diff_density_rms 0.068
_refine_ls_extinction_method none
_refine_ls_goodness_of_fit_ref 0.820
_refine_ls_hydrogen_treatment constr
_refine_ls_matrix_type full
_refine_ls_number_parameters 471
_refine_ls_number_reflns 8813
_refine_ls_number_restraints 0
_refine_ls_restrained_S_all 0.820
_refine_ls_R_factor_all 0.0787
_refine_ls_R_factor_gt 0.0373
_refine_ls_shift/su_max 0.002
_refine_ls_shift/su_mean 0.000
_refine_ls_structure_factor_coef Fsqd
_refine_ls_weighting_details 'w=1/[\s^2^(Fo^2^)+(0.0250P)^2^+0.0000P] where P=(Fo^2^+2Fc^2^)/3'
_refine_ls_weighting_scheme calc
_refine_ls_wR_factor_gt 0.0656
_refine_ls_wR_factor_ref 0.0735
_reflns_number_gt 5204
_reflns_number_total 8813
_reflns_threshold_expression >2sigma(I)
_cod_data_source_file b603701a.txt
_cod_data_source_block 0167
_cod_depositor_comments
;
The following automatic conversions were performed:
'_symmetry_cell_setting' value 'Monoclinic' changed to 'monoclinic'
according to '/home/saulius/struct/CIF-dictionaries/cif_core.dic'
dictionary named 'cif_core.dic' version 2.4.1 from 2010-06-29.

Automatic conversion script
Id: cif_fix_enum 1527 2010-12-29 10:47:43Z saulius 
;
_cod_original_sg_symbol_Hall -P_2yn
_cod_original_sg_symbol_H-M P2(1)/n
_cod_database_code 7052041

loop_
_symmetry_equiv_pos_as_xyz
'x, y, z'
'-x+1/2, y+1/2, -z+1/2'
'-x, -y, -z'
'x-1/2, -y-1/2, z-1/2'

loop_
_atom_site_label
_atom_site_type_symbol
_atom_site_fract_x
_atom_site_fract_y
_atom_site_fract_z
_atom_site_U_iso_or_equiv
_atom_site_adp_type
_atom_site_occupancy
_atom_site_calc_flag
_atom_site_refinement_flags
_atom_site_disorder_assembly
_atom_site_disorder_group
Sm1 Sm 0.096659(16) 0.760156(14) 0.846687(10) 0.03961(7) Uani 1 d . . .
Cl1 Cl 0.01314(11) 0.86954(8) 0.91169(6) 0.0570(3) Uani 1 d . . .
Cl2 Cl 0.01096(11) 0.64409(8) 0.90574(7) 0.0566(4) Uani 1 d . . .
Na1 Na -0.07719(13) 0.75344(16) 0.97918(7) 0.0674(5) Uani 1 d . . .
O1 O -0.0268(5) 0.8290(4) 1.0662(3) 0.1157(19) Uani 1 d . . .
O2 O -0.0393(5) 0.6626(4) 1.0649(3) 0.1112(19) Uani 1 d . . .
O3 O -0.2350(6) 0.6653(7) 0.9660(4) 0.184(4) Uani 1 d . . .
O4 O -0.2432(5) 0.8351(7) 0.9771(4) 0.186(4) Uani 1 d . . .
C1 C -0.0244(4) 0.6783(3) 0.7572(2) 0.0486(13) Uani 1 d . . .
C2 C -0.0978(3) 0.7396(4) 0.76845(17) 0.0489(11) Uani 1 d . . .
C3 C -0.0613(4) 0.8190(3) 0.7525(2) 0.0510(13) Uani 1 d . . .
C4 C 0.0356(4) 0.8056(3) 0.7318(2) 0.0516(13) Uani 1 d . . .
C5 C 0.0569(4) 0.7206(3) 0.7348(2) 0.0520(13) Uani 1 d . . .
H5 H 0.1159 0.6951 0.7237 0.062 Uiso 1 calc R . .
C6 C 0.3088(4) 0.7063(3) 0.8563(2) 0.0462(12) Uani 1 d . . .
C7 C 0.2888(3) 0.6969(3) 0.9125(2) 0.0430(12) Uani 1 d . . .
C8 C 0.2752(3) 0.7786(3) 0.93459(19) 0.0424(12) Uani 1 d . . .
C9 C 0.2862(3) 0.8372(3) 0.8920(2) 0.0447(12) Uani 1 d . . .
C10 C 0.3071(3) 0.7927(3) 0.8448(2) 0.0462(12) Uani 1 d . . .
H10 H 0.3180 0.8167 0.8112 0.055 Uiso 1 calc R . .
C11 C -0.0406(4) 0.5840(3) 0.7585(2) 0.0648(15) Uani 1 d . . .
H11 H -0.0775 0.5708 0.7899 0.078 Uiso 1 calc R . .
C12 C 0.0668(5) 0.5365(4) 0.7677(3) 0.093(2) Uani 1 d . . .
H12A H 0.1045 0.5491 0.7375 0.140 Uiso 1 calc R . .
H12B H 0.0533 0.4775 0.7684 0.140 Uiso 1 calc R . .
H12C H 0.1099 0.5533 0.8030 0.140 Uiso 1 calc R . .
C13 C -0.1095(5) 0.5521(4) 0.7041(3) 0.109(3) Uani 1 d . . .
H13A H -0.1785 0.5792 0.6984 0.164 Uiso 1 calc R . .
H13B H -0.1191 0.4928 0.7067 0.164 Uiso 1 calc R . .
H13C H -0.0743 0.5642 0.6728 0.164 Uiso 1 calc R . .
C14 C -0.0070(10) 0.9145(6) 1.0706(5) 0.175(5) Uani 1 d . . .
H14A H 0.0021 0.9310 1.1095 0.262 Uiso 1 calc R . .
H14B H -0.0668 0.9443 1.0491 0.262 Uiso 1 calc R . .
H14C H 0.0572 0.9273 1.0562 0.262 Uiso 1 calc R . .
C15 C -0.0428(9) 0.7894(9) 1.1126(4) 0.143(4) Uani 1 d . . .
H15A H -0.1176 0.7966 1.1160 0.172 Uiso 1 calc R . .
H15B H 0.0008 0.8163 1.1450 0.172 Uiso 1 calc R . .
C16 C -0.0194(10) 0.7037(9) 1.1153(4) 0.150(4) Uani 1 d . . .
H16A H 0.0561 0.6966 1.1318 0.180 Uiso 1 calc R . .
H16B H -0.0613 0.6775 1.1405 0.180 Uiso 1 calc R . .
C17 C 0.0064(8) 0.5833(5) 1.0669(4) 0.145(4) Uani 1 d . . .
H17A H 0.0832 0.5883 1.0707 0.217 Uiso 1 calc R . .
H17B H -0.0218 0.5537 1.0328 0.217 Uiso 1 calc R . .
H17C H -0.0106 0.5533 1.0987 0.217 Uiso 1 calc R . .
C21 C -0.2046(3) 0.7198(3) 0.7868(2) 0.0617(15) Uani 1 d . . .
H21 H -0.1989 0.6613 0.7992 0.074 Uiso 1 calc R . .
C22 C -0.2329(4) 0.7679(4) 0.8357(2) 0.0825(18) Uani 1 d . . .
H22A H -0.1775 0.7602 0.8683 0.124 Uiso 1 calc R . .
H22B H -0.3003 0.7480 0.8438 0.124 Uiso 1 calc R . .
H22C H -0.2390 0.8263 0.8263 0.124 Uiso 1 calc R . .
C23 C -0.2964(4) 0.7216(5) 0.7356(3) 0.100(2) Uani 1 d . . .
H23A H -0.3597 0.6969 0.7455 0.151 Uiso 1 calc R . .
H23B H -0.2756 0.6906 0.7051 0.151 Uiso 1 calc R . .
H23C H -0.3113 0.7785 0.7240 0.151 Uiso 1 calc R . .
C24 C -0.2548(9) 0.5898(9) 0.9402(6) 0.201(7) Uani 1 d . . .
H24A H -0.2908 0.5542 0.9630 0.301 Uiso 1 calc R . .
H24B H -0.1880 0.5646 0.9356 0.301 Uiso 1 calc R . .
H24C H -0.2997 0.5974 0.9039 0.301 Uiso 1 calc R . .
C25 C -0.3024(9) 0.6904(11) 0.9927(6) 0.198(7) Uani 1 d . . .
H25A H -0.2722 0.6880 1.0327 0.237 Uiso 1 calc R . .
H25B H -0.3642 0.6533 0.9858 0.237 Uiso 1 calc R . .
C26 C -0.3383(7) 0.7755(10) 0.9782(5) 0.176(6) Uani 1 d . . .
H26A H -0.3800 0.7955 1.0056 0.212 Uiso 1 calc R . .
H26B H -0.3848 0.7755 0.9414 0.212 Uiso 1 calc R . .
C27 C -0.2655(12) 0.9129(10) 0.9581(7) 0.261(11) Uani 1 d . . .
H27A H -0.2629 0.9152 0.9186 0.392 Uiso 1 calc R . .
H27B H -0.2134 0.9509 0.9783 0.392 Uiso 1 calc R . .
H27C H -0.3362 0.9283 0.9639 0.392 Uiso 1 calc R . .
C31 C -0.1254(4) 0.8995(3) 0.7494(2) 0.0662(15) Uani 1 d . . .
H31 H -0.1823 0.8881 0.7712 0.079 Uiso 1 calc R . .
C32 C -0.0683(5) 0.9753(4) 0.7770(3) 0.0850(19) Uani 1 d . . .
H32A H -0.0476 0.9656 0.8169 0.128 Uiso 1 calc R . .
H32B H -0.1157 1.0227 0.7708 0.128 Uiso 1 calc R . .
H32C H -0.0053 0.9861 0.7611 0.128 Uiso 1 calc R . .
C33 C -0.1849(6) 0.9186(5) 0.6905(3) 0.122(3) Uani 1 d . . .
H33A H -0.2403 0.9591 0.6924 0.183 Uiso 1 calc R . .
H33B H -0.2170 0.8683 0.6733 0.183 Uiso 1 calc R . .
H33C H -0.1354 0.9406 0.6683 0.183 Uiso 1 calc R . .
C41 C 0.0843(4) 0.8642(4) 0.6935(2) 0.0653(15) Uani 1 d . . .
H41 H 0.0648 0.9216 0.7017 0.078 Uiso 1 calc R . .
C42 C 0.2035(5) 0.8606(5) 0.6984(3) 0.104(2) Uani 1 d . . .
H42A H 0.2371 0.8796 0.7352 0.156 Uiso 1 calc R . .
H42B H 0.2251 0.8957 0.6701 0.156 Uiso 1 calc R . .
H42C H 0.2250 0.8040 0.6931 0.156 Uiso 1 calc R . .
C43 C 0.0363(7) 0.8457(6) 0.6320(3) 0.146(4) Uani 1 d . . .
H43A H 0.0499 0.8920 0.6089 0.219 Uiso 1 calc R . .
H43B H -0.0399 0.8375 0.6283 0.219 Uiso 1 calc R . .
H43C H 0.0688 0.7961 0.6202 0.219 Uiso 1 calc R . .
C61 C 0.3565(4) 0.6426(3) 0.8209(2) 0.0606(14) Uani 1 d . . .
H61 H 0.3159 0.5904 0.8208 0.073 Uiso 1 calc R . .
C62 C 0.3553(5) 0.6680(4) 0.7601(3) 0.089(2) Uani 1 d . . .
H62A H 0.2822 0.6704 0.7402 0.134 Uiso 1 calc R . .
H62B H 0.3946 0.6277 0.7424 0.134 Uiso 1 calc R . .
H62C H 0.3882 0.7220 0.7592 0.134 Uiso 1 calc R . .
C63 C 0.4736(4) 0.6255(5) 0.8482(3) 0.100(2) Uani 1 d . . .
H63A H 0.5026 0.5827 0.8274 0.150 Uiso 1 calc R . .
H63B H 0.4765 0.6072 0.8865 0.150 Uiso 1 calc R . .
H63C H 0.5151 0.6757 0.8480 0.150 Uiso 1 calc R . .
C71 C 0.2918(4) 0.6165(3) 0.9469(2) 0.0641(15) Uani 1 d . . .
H71 H 0.2360 0.6239 0.9699 0.077 Uiso 1 calc R . .
C72 C 0.2625(5) 0.5361(4) 0.9149(3) 0.0821(19) Uani 1 d . . .
H72A H 0.3189 0.5211 0.8949 0.123 Uiso 1 calc R . .
H72B H 0.1964 0.5437 0.8885 0.123 Uiso 1 calc R . .
H72C H 0.2535 0.4925 0.9410 0.123 Uiso 1 calc R . .
C73 C 0.3965(5) 0.6069(4) 0.9893(3) 0.090(2) Uani 1 d . . .
H73A H 0.3927 0.5578 1.0117 0.135 Uiso 1 calc R . .
H73B H 0.4070 0.6551 1.0134 0.135 Uiso 1 calc R . .
H73C H 0.4556 0.6019 0.9695 0.135 Uiso 1 calc R . .
C81 C 0.2630(4) 0.8065(3) 0.9936(2) 0.0598(13) Uani 1 d . . .
H81 H 0.2182 0.8569 0.9879 0.072 Uiso 1 calc R . .
C82 C 0.2064(4) 0.7484(5) 1.0285(2) 0.0868(17) Uani 1 d . . .
H82A H 0.1399 0.7296 1.0061 0.130 Uiso 1 calc R . .
H82B H 0.1918 0.7777 1.0611 0.130 Uiso 1 calc R . .
H82C H 0.2517 0.7011 1.0404 0.130 Uiso 1 calc R . .
C83 C 0.3697(4) 0.8348(4) 1.0294(3) 0.0819(19) Uani 1 d . . .
H83A H 0.3567 0.8573 1.0645 0.123 Uiso 1 calc R . .
H83B H 0.4017 0.8770 1.0094 0.123 Uiso 1 calc R . .
H83C H 0.4176 0.7879 1.0367 0.123 Uiso 1 calc R . .
C91 C 0.2933(4) 0.9315(3) 0.8980(3) 0.0626(15) Uani 1 d . . .
H91 H 0.2640 0.9472 0.9315 0.075 Uiso 1 calc R . .
C92 C 0.2283(5) 0.9774(4) 0.8472(3) 0.0840(19) Uani 1 d . . .
H92A H 0.2593 0.9667 0.8143 0.126 Uiso 1 calc R . .
H92B H 0.2297 1.0364 0.8547 0.126 Uiso 1 calc R . .
H92C H 0.1552 0.9580 0.8408 0.126 Uiso 1 calc R . .
C93 C 0.4097(5) 0.9625(4) 0.9062(4) 0.107(3) Uani 1 d . . .
H93A H 0.4515 0.9357 0.9386 0.161 Uiso 1 calc R . .
H93B H 0.4112 1.0220 0.9118 0.161 Uiso 1 calc R . .
H93C H 0.4395 0.9493 0.8733 0.161 Uiso 1 calc R . .

loop_
_atom_site_aniso_label
_atom_site_aniso_U_11
_atom_site_aniso_U_22
_atom_site_aniso_U_33
_atom_site_aniso_U_23
_atom_site_aniso_U_13
_atom_site_aniso_U_12
Sm1 0.03969(9) 0.04062(15) 0.03858(10) 0.00031(15) 0.00729(7) -0.00156(13)
Cl1 0.0638(8) 0.0482(9) 0.0610(10) -0.0060(6) 0.0168(7) 0.0059(6)
Cl2 0.0615(8) 0.0489(9) 0.0617(10) 0.0059(6) 0.0174(7) -0.0090(6)
Na1 0.0652(9) 0.0778(15) 0.0631(11) -0.0081(13) 0.0217(8) -0.0070(12)
O1 0.183(6) 0.090(5) 0.075(4) -0.022(3) 0.026(4) 0.012(3)
O2 0.136(5) 0.082(4) 0.106(5) 0.027(3) -0.003(4) -0.002(3)
O3 0.106(5) 0.269(11) 0.186(8) 0.014(7) 0.050(5) -0.082(6)
O4 0.077(5) 0.282(11) 0.195(8) -0.102(7) 0.009(5) 0.040(5)
C1 0.052(3) 0.044(4) 0.046(3) -0.009(2) -0.001(2) -0.004(2)
C2 0.050(2) 0.052(4) 0.043(2) 0.002(3) 0.0018(17) -0.008(3)
C3 0.048(3) 0.058(4) 0.041(3) 0.005(2) -0.005(2) -0.005(2)
C4 0.056(3) 0.055(4) 0.041(3) 0.003(2) 0.000(2) -0.011(2)
C5 0.054(3) 0.064(4) 0.041(3) -0.006(2) 0.016(2) -0.006(2)
C6 0.043(3) 0.049(3) 0.047(3) -0.007(2) 0.009(2) -0.001(2)
C7 0.037(2) 0.046(3) 0.044(3) 0.000(2) 0.003(2) 0.000(2)
C8 0.035(2) 0.049(4) 0.042(3) -0.004(2) 0.0016(18) 0.0015(18)
C9 0.038(2) 0.040(3) 0.055(3) 0.000(2) 0.002(2) -0.0055(19)
C10 0.040(3) 0.061(4) 0.039(3) 0.003(2) 0.010(2) -0.003(2)
C11 0.076(4) 0.056(4) 0.063(4) -0.012(3) 0.014(3) -0.012(3)
C12 0.110(5) 0.048(4) 0.111(6) -0.015(4) -0.008(4) 0.010(3)
C13 0.094(5) 0.087(6) 0.133(7) -0.048(5) -0.020(4) -0.017(4)
C14 0.266(14) 0.087(9) 0.159(11) -0.049(7) 0.007(10) -0.004(7)
C15 0.174(9) 0.189(12) 0.079(8) -0.040(7) 0.054(6) -0.020(8)
C16 0.221(12) 0.154(11) 0.078(8) 0.036(7) 0.037(7) 0.018(9)
C17 0.175(9) 0.078(7) 0.168(11) 0.031(6) -0.007(7) -0.002(6)
C21 0.043(2) 0.068(4) 0.070(3) 0.007(3) 0.000(2) -0.006(2)
C22 0.057(3) 0.115(6) 0.077(4) -0.006(4) 0.018(3) -0.010(3)
C23 0.052(3) 0.147(7) 0.093(5) -0.019(4) -0.012(3) -0.020(3)
C24 0.154(10) 0.222(15) 0.215(15) 0.039(11) 0.005(10) -0.109(10)
C25 0.082(8) 0.37(2) 0.152(11) -0.032(12) 0.043(8) -0.029(10)
C26 0.057(5) 0.33(2) 0.154(9) 0.040(10) 0.042(5) 0.069(8)
C27 0.226(16) 0.27(2) 0.269(19) -0.107(15) -0.014(13) 0.160(16)
C31 0.064(3) 0.060(4) 0.068(4) 0.017(3) -0.007(3) 0.008(3)
C32 0.094(4) 0.052(5) 0.103(5) 0.010(4) 0.001(4) 0.011(3)
C33 0.114(6) 0.101(6) 0.126(7) 0.017(5) -0.044(5) 0.021(4)
C41 0.075(3) 0.077(4) 0.041(3) 0.017(3) 0.004(2) -0.015(3)
C42 0.079(4) 0.126(7) 0.109(6) 0.047(5) 0.026(4) -0.017(4)
C43 0.149(7) 0.225(11) 0.054(5) 0.032(5) -0.008(5) -0.085(7)
C61 0.050(3) 0.066(4) 0.068(4) -0.015(3) 0.018(2) 0.007(2)
C62 0.093(4) 0.111(6) 0.068(4) -0.020(4) 0.023(4) 0.019(4)
C63 0.058(3) 0.138(7) 0.102(6) -0.033(5) 0.008(3) 0.034(4)
C71 0.062(3) 0.055(4) 0.070(4) 0.011(3) -0.002(3) 0.008(2)
C72 0.088(4) 0.056(5) 0.095(5) 0.009(3) -0.001(4) -0.002(3)
C73 0.080(4) 0.075(5) 0.100(5) 0.019(4) -0.020(4) 0.013(3)
C81 0.057(3) 0.075(4) 0.044(3) -0.008(3) 0.000(2) 0.007(2)
C82 0.084(3) 0.123(6) 0.057(3) -0.003(5) 0.023(3) -0.010(4)
C83 0.071(4) 0.107(6) 0.062(4) -0.014(4) -0.004(3) -0.002(3)
C91 0.059(3) 0.050(4) 0.078(4) -0.003(3) 0.010(3) -0.006(2)
C92 0.090(4) 0.050(4) 0.106(5) 0.020(3) 0.001(4) -0.006(3)
C93 0.077(4) 0.070(5) 0.161(8) 0.003(4) -0.012(4) -0.038(3)

loop_
_atom_type_symbol
_atom_type_description
_atom_type_scat_dispersion_real
_atom_type_scat_dispersion_imag
_atom_type_scat_source
C C 0.0033 0.0016 'International Tables Vol C Tables 4.2.6.8 and 6.1.1.4'
H H 0.0000 0.0000 'International Tables Vol C Tables 4.2.6.8 and 6.1.1.4'
O O 0.0106 0.0060 'International Tables Vol C Tables 4.2.6.8 and 6.1.1.4'
Na Na 0.0362 0.0249 'International Tables Vol C Tables 4.2.6.8 and 6.1.1.4'
Cl Cl 0.1484 0.1585 'International Tables Vol C Tables 4.2.6.8 and 6.1.1.4'
Sm Sm -0.1638 3.4418 'International Tables Vol C Tables 4.2.6.8 and 6.1.1.4'

loop_
_geom_angle_atom_site_label_1
_geom_angle_atom_site_label_2
_geom_angle_atom_site_label_3
_geom_angle
_geom_angle_site_symmetry_1
_geom_angle_site_symmetry_3
_geom_angle_publ_flag
Cl2 Sm1 Cl1 84.45(4) . . ?
Cl2 Sm1 C10 129.14(11) . . ?
Cl1 Sm1 C10 111.90(11) . . ?
Cl2 Sm1 C5 110.10(11) . . ?
Cl1 Sm1 C5 134.90(12) . . ?
C10 Sm1 C5 91.94(15) . . ?
Cl2 Sm1 C9 120.51(12) . . ?
Cl1 Sm1 C9 83.20(11) . . ?
C10 Sm1 C9 29.87(14) . . ?
C5 Sm1 C9 119.35(15) . . ?
Cl2 Sm1 C1 82.25(12) . . ?
Cl1 Sm1 C1 123.22(11) . . ?
C10 Sm1 C1 119.13(16) . . ?
C5 Sm1 C1 30.02(14) . . ?
C9 Sm1 C1 148.42(16) . . ?
Cl2 Sm1 C6 102.49(11) . . ?
Cl1 Sm1 C6 128.78(11) . . ?
C10 Sm1 C6 29.65(13) . . ?
C5 Sm1 C6 90.72(15) . . ?
C9 Sm1 C6 49.25(14) . . ?
C1 Sm1 C6 107.99(15) . . ?
Cl2 Sm1 C8 91.09(10) . . ?
Cl1 Sm1 C8 80.73(10) . . ?
C10 Sm1 C8 48.67(14) . . ?
C5 Sm1 C8 138.35(13) . . ?
C9 Sm1 C8 29.48(13) . . ?
C1 Sm1 C8 153.98(14) . . ?
C6 Sm1 C8 48.87(14) . . ?
Cl2 Sm1 C4 129.16(11) . . ?
Cl1 Sm1 C4 109.65(12) . . ?
C10 Sm1 C4 91.64(15) . . ?
C5 Sm1 C4 28.81(14) . . ?
C9 Sm1 C4 109.75(15) . . ?
C1 Sm1 C4 48.62(15) . . ?
C6 Sm1 C4 104.38(15) . . ?
C8 Sm1 C4 138.40(14) . . ?
Cl2 Sm1 C2 83.56(11) . . ?
Cl1 Sm1 C2 94.52(10) . . ?
C10 Sm1 C2 138.13(14) . . ?
C5 Sm1 C2 48.12(13) . . ?
C9 Sm1 C2 155.26(15) . . ?
C1 Sm1 C2 29.26(14) . . ?
C6 Sm1 C2 136.48(14) . . ?
C8 Sm1 C2 173.19(12) . . ?
C4 Sm1 C2 47.86(13) . . ?
Cl2 Sm1 C7 80.98(10) . . ?
Cl1 Sm1 C7 107.07(11) . . ?
C10 Sm1 C7 48.43(15) . . ?
C5 Sm1 C7 117.11(15) . . ?
C9 Sm1 C7 48.66(14) . . ?
C1 Sm1 C7 124.63(15) . . ?
C6 Sm1 C7 29.45(14) . . ?
C8 Sm1 C7 29.41(13) . . ?
C4 Sm1 C7 133.83(15) . . ?
C2 Sm1 C7 151.93(17) . . ?
Cl2 Sm1 C3 110.70(11) . . ?
Cl1 Sm1 C3 87.53(12) . . ?
C10 Sm1 C3 117.55(15) . . ?
C5 Sm1 C3 47.40(16) . . ?
C9 Sm1 C3 126.52(15) . . ?
C1 Sm1 C3 48.06(14) . . ?
C6 Sm1 C3 133.05(16) . . ?
C8 Sm1 C3 154.17(15) . . ?
C4 Sm1 C3 28.71(14) . . ?
C2 Sm1 C3 28.85(14) . . ?
C7 Sm1 C3 162.48(15) . . ?
Sm1 Cl1 Na1 98.53(6) . . ?
Sm1 Cl2 Na1 98.31(6) . . ?
O1 Na1 O3 119.4(3) . . ?
O1 Na1 O4 80.8(2) . . ?
O3 Na1 O4 68.2(3) . . ?
O1 Na1 O2 65.92(19) . . ?
O3 Na1 O2 78.4(3) . . ?
O4 Na1 O2 111.1(3) . . ?
O1 Na1 Cl1 95.71(19) . . ?
O3 Na1 Cl1 135.6(2) . . ?
O4 Na1 Cl1 94.0(3) . . ?
O2 Na1 Cl1 144.74(15) . . ?
O1 Na1 Cl2 141.05(17) . . ?
O3 Na1 Cl2 88.0(3) . . ?
O4 Na1 Cl2 137.7(2) . . ?
O2 Na1 Cl2 96.75(18) . . ?
Cl1 Na1 Cl2 78.69(5) . . ?
O1 Na1 C25 100.1(3) . . ?
O3 Na1 C25 21.5(4) . . ?
O4 Na1 C25 51.6(4) . . ?
O2 Na1 C25 76.4(3) . . ?
Cl1 Na1 C25 138.3(3) . . ?
Cl2 Na1 C25 109.6(3) . . ?
C15 O1 C14 117.1(8) . . ?
C15 O1 Na1 115.8(6) . . ?
C14 O1 Na1 125.3(6) . . ?
C16 O2 C17 113.5(8) . . ?
C16 O2 Na1 115.6(6) . . ?
C17 O2 Na1 125.2(6) . . ?
C25 O3 C24 116.3(10) . . ?
C25 O3 Na1 112.0(10) . . ?
C24 O3 Na1 131.1(8) . . ?
C27 O4 C26 117.7(9) . . ?
C27 O4 Na1 128.7(10) . . ?
C26 O4 Na1 109.6(7) . . ?
C2 C1 C5 106.7(5) . . ?
C2 C1 C11 126.2(5) . . ?
C5 C1 C11 126.2(5) . . ?
C2 C1 Sm1 78.9(3) . . ?
C5 C1 Sm1 74.4(3) . . ?
C11 C1 Sm1 121.0(3) . . ?
C1 C2 C3 108.2(4) . . ?
C1 C2 C21 123.9(5) . . ?
C3 C2 C21 127.4(4) . . ?
C1 C2 Sm1 71.8(2) . . ?
C3 C2 Sm1 78.0(3) . . ?
C21 C2 Sm1 122.5(3) . . ?
C4 C3 C2 107.5(4) . . ?
C4 C3 C31 126.7(5) . . ?
C2 C3 C31 125.1(5) . . ?
C4 C3 Sm1 73.1(3) . . ?
C2 C3 Sm1 73.1(3) . . ?
C31 C3 Sm1 127.0(4) . . ?
C5 C4 C3 107.6(4) . . ?
C5 C4 C41 122.7(5) . . ?
C3 C4 C41 126.1(5) . . ?
C5 C4 Sm1 71.5(3) . . ?
C3 C4 Sm1 78.2(3) . . ?
C41 C4 Sm1 133.1(3) . . ?
C4 C5 C1 110.0(5) . . ?
C4 C5 Sm1 79.7(3) . . ?
C1 C5 Sm1 75.6(3) . . ?
C10 C6 C7 106.9(4) . . ?
C10 C6 C61 122.7(5) . . ?
C7 C6 C61 128.0(5) . . ?
C10 C6 Sm1 72.5(3) . . ?
C7 C6 Sm1 77.2(3) . . ?
C61 C6 Sm1 129.3(3) . . ?
C6 C7 C8 108.0(4) . . ?
C6 C7 C71 127.7(5) . . ?
C8 C7 C71 124.0(4) . . ?
C6 C7 Sm1 73.3(3) . . ?
C8 C7 Sm1 74.6(3) . . ?
C71 C7 Sm1 122.6(3) . . ?
C9 C8 C7 107.5(4) . . ?
C9 C8 C81 121.4(5) . . ?
C7 C8 C81 130.7(4) . . ?
C9 C8 Sm1 72.3(3) . . ?
C7 C8 Sm1 76.0(3) . . ?
C81 C8 Sm1 122.0(3) . . ?
C10 C9 C8 107.9(4) . . ?
C10 C9 C91 124.3(5) . . ?
C8 C9 C91 127.0(5) . . ?
C10 C9 Sm1 74.2(3) . . ?
C8 C9 Sm1 78.3(3) . . ?
C91 C9 Sm1 121.2(3) . . ?
C9 C10 C6 109.7(5) . . ?
C9 C10 Sm1 75.9(3) . . ?
C6 C10 Sm1 77.8(3) . . ?
C1 C11 C13 111.8(5) . . ?
C1 C11 C12 112.0(5) . . ?
C13 C11 C12 108.1(5) . . ?
O1 C15 C16 116.2(9) . . ?
O2 C16 C15 115.3(10) . . ?
C22 C21 C2 117.9(4) . . ?
C22 C21 C23 111.6(4) . . ?
C2 C21 C23 110.0(4) . . ?
O3 C25 C26 113.3(14) . . ?
O3 C25 Na1 46.4(7) . . ?
C26 C25 Na1 85.5(7) . . ?
C25 C26 O4 111.9(8) . . ?
C32 C31 C3 117.0(5) . . ?
C32 C31 C33 111.7(5) . . ?
C3 C31 C33 112.9(5) . . ?
C42 C41 C4 116.1(5) . . ?
C42 C41 C43 106.8(6) . . ?
C4 C41 C43 109.7(5) . . ?
C62 C61 C6 115.2(5) . . ?
C62 C61 C63 107.7(5) . . ?
C6 C61 C63 109.2(4) . . ?
C72 C71 C73 111.0(5) . . ?
C72 C71 C7 117.5(5) . . ?
C73 C71 C7 112.4(4) . . ?
C82 C81 C8 118.3(5) . . ?
C82 C81 C83 109.0(4) . . ?
C8 C81 C83 112.6(4) . . ?
C9 C91 C93 111.9(4) . . ?
C9 C91 C92 112.8(5) . . ?
C93 C91 C92 108.1(5) . . ?

loop_
_geom_bond_atom_site_label_1
_geom_bond_atom_site_label_2
_geom_bond_distance
_geom_bond_site_symmetry_2
_geom_bond_publ_flag
Sm1 Cl2 2.6827(14) . ?
Sm1 Cl1 2.6873(14) . ?
Sm1 C10 2.715(4) . ?
Sm1 C5 2.725(5) . ?
Sm1 C9 2.737(4) . ?
Sm1 C1 2.739(5) . ?
Sm1 C6 2.783(4) . ?
Sm1 C8 2.814(4) . ?
Sm1 C4 2.828(5) . ?
Sm1 C2 2.829(4) . ?
Sm1 C7 2.832(4) . ?
Sm1 C3 2.892(5) . ?
Cl1 Na1 2.839(3) . ?
Cl2 Na1 2.853(3) . ?
Na1 O1 2.402(6) . ?
Na1 O3 2.414(7) . ?
Na1 O4 2.462(7) . ?
Na1 O2 2.498(6) . ?
Na1 C25 3.089(12) . ?
O1 C15 1.333(11) . ?
O1 C14 1.391(9) . ?
O2 C16 1.363(11) . ?
O2 C17 1.390(9) . ?
O3 C25 1.224(12) . ?
O3 C24 1.360(14) . ?
O4 C27 1.338(17) . ?
O4 C26 1.537(14) . ?
C1 C2 1.409(7) . ?
C1 C5 1.415(7) . ?
C1 C11 1.522(7) . ?
C2 C3 1.426(7) . ?
C2 C21 1.527(6) . ?
C3 C4 1.420(7) . ?
C3 C31 1.515(7) . ?
C4 C5 1.385(7) . ?
C4 C41 1.523(7) . ?
C6 C10 1.408(6) . ?
C6 C7 1.428(7) . ?
C6 C61 1.521(7) . ?
C7 C8 1.433(6) . ?
C7 C71 1.526(7) . ?
C8 C9 1.414(6) . ?
C8 C81 1.524(6) . ?
C9 C10 1.405(7) . ?
C9 C91 1.516(7) . ?
C11 C13 1.523(8) . ?
C11 C12 1.535(8) . ?
C15 C16 1.402(11) . ?
C21 C22 1.504(7) . ?
C21 C23 1.532(7) . ?
C25 C26 1.457(17) . ?
C31 C32 1.503(8) . ?
C31 C33 1.511(8) . ?
C41 C42 1.488(7) . ?
C41 C43 1.522(8) . ?
C61 C62 1.516(8) . ?
C61 C63 1.530(7) . ?
C71 C72 1.509(8) . ?
C71 C73 1.524(7) . ?
C81 C82 1.516(7) . ?
C81 C83 1.529(7) . ?
C91 C93 1.530(7) . ?
C91 C92 1.531(8) . ?
